data_7055589
loop_
_publ_author_name
'Cindri\'c, Marina'
'Pavlovi\'c, Gordana'
'Paji\'c, Damir'
'Zadro, Kre\<so'
'Cin\<ci\'c, Dominik'
'Hrenar, Tomica'
'Lek\<si\'c, Edislav'
'Belen Pinar Prieto, Ana'
'Lazi\'c, Predrag'
'\<Si\<sak Jung, Dubravka'

_publ_section_title
;
 Correlation between structural, physical and chemical properties of three
 new tetranuclear NiIIclusters
;
_journal_issue 8
_journal_name_full 'New J. Chem.'
_journal_page_first 6604
_journal_paper_doi 10.1039/C6NJ00287K
_journal_volume 40
_journal_year 2016
_chemical_formula_sum 'C60.32 H60 N4 Ni4 O12.64'
_chemical_formula_weight 1278.04
_space_group_crystal_system triclinic
_space_group_IT_number 2
_space_group_name_Hall '-P 1'
_space_group_name_H-M_alt 'P -1'
_symmetry_space_group_name_Hall '-P 1'
_symmetry_space_group_name_H-M 'P -1'
_atom_sites_solution_hydrogens geom
_atom_sites_solution_primary direct
_atom_sites_solution_secondary difmap
_audit_creation_method SHELXL-2014/7
_audit_update_record
;
2016-05-09 deposited with the CCDC.
2016-05-18 downloaded from the CCDC.
;
_cell_angle_alpha 77.752(2)
_cell_angle_beta 79.495(2)
_cell_angle_gamma 79.732(2)
_cell_formula_units_Z 2
_cell_length_a 11.7984(3)
_cell_length_b 14.6129(4)
_cell_length_c 16.8620(5)
_cell_measurement_reflns_used 11472
_cell_measurement_temperature 150(2)
_cell_measurement_theta_max 32.6741
_cell_measurement_theta_min 4.1462
_cell_volume 2763.74(13)
_computing_cell_refinement 'CrysAlis RED, Oxford Diffraction Ltd.Version 1.171.34.44. '
_computing_data_collection 'CrysAlis CCD, Oxford Diffraction Ltd.Version 1.171.34.44. '
_computing_data_reduction 'CrysAlis RED, Oxford Diffraction Ltd.Version 1.171.34.44. '
_computing_molecular_graphics
;
 PovRay 
 MERCURY 2.4. (CCDC, 2011)
;
_computing_publication_material 'SHELXL-2014/7 (Sheldrick, 2014)'
_computing_structure_refinement 'SHELXL-2014/7 (Sheldrick, 2014)'
_computing_structure_solution 'SHELXL-2014/7 (Sheldrick, 2014)'
_diffrn_ambient_temperature 150(2)
_diffrn_measured_fraction_theta_full 0.994
_diffrn_measured_fraction_theta_max 0.995
_diffrn_measurement_device_type 'Xcalibur, Sapphire3'
_diffrn_measurement_method '\w scan'
_diffrn_radiation_type MoK\a
_diffrn_radiation_wavelength 0.71073
_diffrn_reflns_av_R_equivalents 0.0306
_diffrn_reflns_av_unetI/netI 0.0557
_diffrn_reflns_Laue_measured_fraction_full 0.994
_diffrn_reflns_Laue_measured_fraction_max 0.995
_diffrn_reflns_limit_h_max 14
_diffrn_reflns_limit_h_min -14
_diffrn_reflns_limit_k_max 18
_diffrn_reflns_limit_k_min -16
_diffrn_reflns_limit_l_max 18
_diffrn_reflns_limit_l_min -20
_diffrn_reflns_number 19027
_diffrn_reflns_point_group_measured_fraction_full 0.994
_diffrn_reflns_point_group_measured_fraction_max 0.995
_diffrn_reflns_theta_full 25.242
_diffrn_reflns_theta_max 26.000
_diffrn_reflns_theta_min 4.155
_diffrn_source 'Enhance (Mo) X-ray Source'
_exptl_absorpt_coefficient_mu 1.411
_exptl_absorpt_correction_T_max 1.00000
_exptl_absorpt_correction_T_min 0.91608
_exptl_absorpt_correction_type multi-scan
_exptl_absorpt_process_details
;
CrysAlisPro, Oxford Diffraction Ltd.,
Version 1.171.34.44)
Empirical absorption correction using spherical harmonics,
 implemented in SCALE3 ABSPACK scaling algorithm.
;
_exptl_crystal_colour green
_exptl_crystal_density_diffrn 1.536
_exptl_crystal_description plate
_exptl_crystal_F_000 1326
_exptl_crystal_size_max 0.42
_exptl_crystal_size_mid 0.30
_exptl_crystal_size_min 0.28
_refine_diff_density_max 0.820
_refine_diff_density_min -0.356
_refine_diff_density_rms 0.066
_refine_ls_extinction_method none
_refine_ls_goodness_of_fit_ref 1.009
_refine_ls_hydrogen_treatment mixed
_refine_ls_matrix_type full
_refine_ls_number_parameters 768
_refine_ls_number_reflns 10817
_refine_ls_number_restraints 12
_refine_ls_restrained_S_all 1.010
_refine_ls_R_factor_all 0.0586
_refine_ls_R_factor_gt 0.0387
_refine_ls_shift/su_max 0.001
_refine_ls_shift/su_mean 0.000
_refine_ls_structure_factor_coef Fsqd
_refine_ls_weighting_details 'w=1/[\s^2^(Fo^2^)+(0.0351P)^2^+0.0664P] where P=(Fo^2^+2Fc^2^)/3'
_refine_ls_weighting_scheme calc
_refine_ls_wR_factor_gt 0.0774
_refine_ls_wR_factor_ref 0.0839
_reflns_Friedel_coverage 0.000
_reflns_number_gt 8435
_reflns_number_total 10817
_reflns_threshold_expression 'I > 2\s(I)'
_cod_data_source_file c6nj00287k2.cif
_cod_data_source_block 2301_spoj_1_zeleni_150K
_cod_depositor_comments 'Adding full bibliography for 7055588--7055591.cif.'
_cod_original_cell_volume 2763.74(14)
_cod_database_code 7055589
_shelx_shelxl_version_number 2014/7
_shelx_space_group_comment
;
The symmetry employed for this shelxl refinement is uniquely defined
by the following loop, which should always be used as a source of
symmetry information in preference to the above space-group names.
They are only intended as comments.
;

loop_
_space_group_symop_operation_xyz
'x, y, z'
'-x, -y, -z'

loop_
_atom_site_label
_atom_site_type_symbol
_atom_site_fract_x
_atom_site_fract_y
_atom_site_fract_z
_atom_site_U_iso_or_equiv
_atom_site_adp_type
_atom_site_occupancy
_atom_site_site_symmetry_order
_atom_site_calc_flag
_atom_site_refinement_flags_posn
_atom_site_refinement_flags_adp
_atom_site_refinement_flags_occupancy
_atom_site_disorder_assembly
_atom_site_disorder_group
Ni1 Ni 0.80470(3) 0.35439(2) 0.17698(2) 0.02247(9) Uani 1 1 d . . . . .
Ni2 Ni 0.71979(3) 0.28740(2) 0.35881(2) 0.02323(9) Uani 1 1 d . . . . .
Ni3 Ni 0.89719(3) 0.14163(2) 0.27333(2) 0.02055(9) Uani 1 1 d . . . . .
Ni4 Ni 0.99543(3) 0.31880(2) 0.28691(2) 0.02028(9) Uani 1 1 d . . . . .
O11 O 0.64680(16) 0.41925(14) 0.16248(12) 0.0312(5) Uani 1 1 d . . . . .
O12 O 0.95985(15) 0.26852(12) 0.19127(10) 0.0198(4) Uani 1 1 d . . . . .
O13 O 0.89812(19) 0.46173(15) 0.11827(12) 0.0335(5) Uani 1 1 d D . . . .
N11 N 0.8284(2) 0.30582(16) 0.07345(13) 0.0253(5) Uani 1 1 d . . . . .
C11 C 0.5830(3) 0.3991(2) 0.11327(18) 0.0330(7) Uani 1 1 d . . . . .
C12 C 0.6290(3) 0.3468(2) 0.04881(18) 0.0328(7) Uani 1 1 d . . . . .
C13 C 0.5508(3) 0.3283(2) 0.0013(2) 0.0416(8) Uani 1 1 d . . . . .
H13 H 0.5810 0.2954 -0.0426 0.050 Uiso 1 1 calc R U . . .
C14 C 0.4340(3) 0.3564(3) 0.0169(2) 0.0531(10) Uani 1 1 d . . . . .
H14 H 0.3832 0.3414 -0.0146 0.064 Uiso 1 1 calc R U . . .
C15 C 0.3900(3) 0.4068(2) 0.0788(2) 0.0522(10) Uani 1 1 d . . . . .
H15 H 0.3084 0.4269 0.0895 0.063 Uiso 1 1 calc R U . . .
C16 C 0.4618(3) 0.4284(2) 0.1250(2) 0.0435(8) Uani 1 1 d . . . . .
H16 H 0.4289 0.4644 0.1666 0.052 Uiso 1 1 calc R U . . .
C17 C 0.7480(3) 0.3078(2) 0.03075(17) 0.0305(7) Uani 1 1 d . . . . .
H17 H 0.7701 0.2808 -0.0173 0.037 Uiso 1 1 calc R U . . .
C18 C 0.9473(2) 0.26786(19) 0.05224(16) 0.0237(6) Uani 1 1 d . . . . .
C19 C 1.0153(2) 0.25435(19) 0.11541(15) 0.0217(6) Uani 1 1 d . . . . .
C110 C 1.1334(2) 0.22640(19) 0.09826(16) 0.0262(6) Uani 1 1 d . . . . .
H110 H 1.1814 0.2205 0.1391 0.031 Uiso 1 1 calc R U . . .
C111 C 1.1826(3) 0.2068(2) 0.02123(17) 0.0312(7) Uani 1 1 d . . . . .
H111 H 1.2640 0.1861 0.0107 0.037 Uiso 1 1 calc R U . . .
C112 C 1.1157(3) 0.2166(2) -0.04084(16) 0.0301(7) Uani 1 1 d . . . . .
C113 C 0.9984(3) 0.2481(2) -0.02422(16) 0.0292(7) Uani 1 1 d . . . . .
H113 H 0.9514 0.2564 -0.0661 0.035 Uiso 1 1 calc R U . . .
C114 C 1.1705(3) 0.1987(2) -0.12497(17) 0.0436(9) Uani 1 1 d . . . . .
H11A H 1.1100 0.1916 -0.1551 0.065 Uiso 1 1 calc R U . . .
H11B H 1.2271 0.1406 -0.1199 0.065 Uiso 1 1 calc R U . . .
H11C H 1.2102 0.2521 -0.1547 0.065 Uiso 1 1 calc R U . . .
C115 C 0.8647(4) 0.5384(3) 0.0582(2) 0.0637(12) Uani 1 1 d . . . . .
H11D H 0.8330 0.5160 0.0172 0.096 Uiso 1 1 calc R U . . .
H11E H 0.9325 0.5695 0.0316 0.096 Uiso 1 1 calc R U . . .
H11F H 0.8050 0.5836 0.0837 0.096 Uiso 1 1 calc R U . . .
O21 O 0.65722(17) 0.18036(14) 0.43338(11) 0.0312(5) Uani 1 1 d . . . . .
O22 O 0.81249(15) 0.38960(12) 0.28927(10) 0.0219(4) Uani 1 1 d . . . . .
O23 O 0.56742(17) 0.36814(15) 0.31778(12) 0.0322(5) Uani 1 1 d D . . . .
N21 N 0.7034(2) 0.36328(16) 0.44487(13) 0.0259(5) Uani 1 1 d . . . . .
C21 C 0.6205(2) 0.1751(2) 0.51249(18) 0.0306(7) Uani 1 1 d . . . . .
C22 C 0.6153(2) 0.2507(2) 0.55554(17) 0.0294(7) Uani 1 1 d . . . . .
C23 C 0.5669(3) 0.2380(3) 0.63900(18) 0.0399(8) Uani 1 1 d . . . . .
H23 H 0.5613 0.2884 0.6676 0.048 Uiso 1 1 calc R U . . .
C24 C 0.5274(3) 0.1562(3) 0.6806(2) 0.0457(9) Uani 1 1 d . . . . .
H24 H 0.4938 0.1505 0.7368 0.055 Uiso 1 1 calc R U . . .
C25 C 0.5373(3) 0.0819(3) 0.6398(2) 0.0450(9) Uani 1 1 d . . . . .
H25 H 0.5129 0.0238 0.6687 0.054 Uiso 1 1 calc R U . . .
C26 C 0.5819(3) 0.0911(2) 0.55776(19) 0.0374(8) Uani 1 1 d . . . . .
H26 H 0.5867 0.0392 0.5310 0.045 Uiso 1 1 calc R U . . .
C27 C 0.6566(2) 0.3387(2) 0.52001(17) 0.0299(7) Uani 1 1 d . . . . .
H27 H 0.6489 0.3833 0.5550 0.036 Uiso 1 1 calc R U . . .
C28 C 0.7343(2) 0.45459(19) 0.41070(16) 0.0242(6) Uani 1 1 d . . . . .
C29 C 0.7866(2) 0.46623(19) 0.32768(16) 0.0234(6) Uani 1 1 d . . . . .
C210 C 0.8124(2) 0.5548(2) 0.28840(17) 0.0273(7) Uani 1 1 d . . . . .
H210 H 0.8478 0.5643 0.2325 0.033 Uiso 1 1 calc R U . . .
C211 C 0.7867(3) 0.6299(2) 0.33024(17) 0.0302(7) Uani 1 1 d . . . . .
H211 H 0.8050 0.6903 0.3021 0.036 Uiso 1 1 calc R U . . .
C212 C 0.7353(2) 0.6197(2) 0.41186(17) 0.0278(7) Uani 1 1 d . . . . .
C213 C 0.7103(2) 0.5313(2) 0.45040(17) 0.0276(7) Uani 1 1 d . . . . .
H213 H 0.6752 0.5224 0.5063 0.033 Uiso 1 1 calc R U . . .
C214 C 0.7055(3) 0.7033(2) 0.45515(18) 0.0355(7) Uani 1 1 d . . . . .
H21A H 0.7595 0.7490 0.4306 0.053 Uiso 1 1 calc R U . . .
H21B H 0.7120 0.6816 0.5135 0.053 Uiso 1 1 calc R U . . .
H21C H 0.6256 0.7336 0.4494 0.053 Uiso 1 1 calc R U . . .
C215 C 0.4817(3) 0.4324(3) 0.3552(2) 0.0608(11) Uani 1 1 d . . . . .
H21D H 0.4703 0.4104 0.4148 0.091 Uiso 1 1 calc R U . . .
H21E H 0.4082 0.4366 0.3345 0.091 Uiso 1 1 calc R U . . .
H21F H 0.5069 0.4950 0.3424 0.091 Uiso 1 1 calc R U . . .
O31 O 1.05561(15) 0.07190(13) 0.26743(10) 0.0230(4) Uani 1 1 d . . . . .
O32 O 0.74252(15) 0.22831(13) 0.25718(10) 0.0228(4) Uani 1 1 d . . . . .
O33 O 0.80378(17) 0.05164(14) 0.36680(12) 0.0287(5) Uani 1 1 d D . . . .
N31 N 0.85821(19) 0.08824(16) 0.18510(13) 0.0227(5) Uani 1 1 d . . . . .
C31 C 1.1052(2) 0.01886(19) 0.21291(16) 0.0237(6) Uani 1 1 d . . . . .
C32 C 1.0491(2) 0.00137(19) 0.15040(16) 0.0239(6) Uani 1 1 d . . . . .
C33 C 1.1121(3) -0.0565(2) 0.09571(16) 0.0300(7) Uani 1 1 d . . . . .
H33 H 1.0748 -0.0675 0.0539 0.036 Uiso 1 1 calc R U . . .
C34 C 1.2244(3) -0.0974(2) 0.10012(18) 0.0350(7) Uani 1 1 d . . . . .
H34 H 1.2653 -0.1353 0.0616 0.042 Uiso 1 1 calc R U . . .
C35 C 1.2779(3) -0.0826(2) 0.16225(18) 0.0350(7) Uani 1 1 d . . . . .
H35 H 1.3555 -0.1122 0.1671 0.042 Uiso 1 1 calc R U . . .
C36 C 1.2207(2) -0.0258(2) 0.21686(17) 0.0302(7) Uani 1 1 d . . . . .
H36 H 1.2599 -0.0164 0.2583 0.036 Uiso 1 1 calc R U . . .
C37 C 0.9302(2) 0.03550(19) 0.14051(16) 0.0252(6) Uani 1 1 d . . . . .
H37 H 0.9020 0.0178 0.0975 0.030 Uiso 1 1 calc R U . . .
C38 C 0.7385(2) 0.11370(19) 0.17769(16) 0.0236(6) Uani 1 1 d . . . . .
C39 C 0.6782(2) 0.18252(19) 0.22282(16) 0.0222(6) Uani 1 1 d . . . . .
C310 C 0.5580(2) 0.2023(2) 0.22854(17) 0.0288(7) Uani 1 1 d . . . . .
H310 H 0.5152 0.2441 0.2631 0.035 Uiso 1 1 calc R U . . .
C311 C 0.5005(3) 0.1614(2) 0.18431(17) 0.0321(7) Uani 1 1 d . . . . .
H311 H 0.4182 0.1761 0.1883 0.039 Uiso 1 1 calc R U . . .
C312 C 0.5603(3) 0.0989(2) 0.13387(17) 0.0316(7) Uani 1 1 d . . . . .
C313 C 0.6788(3) 0.0738(2) 0.13297(16) 0.0298(7) Uani 1 1 d . . . . .
H313 H 0.7203 0.0285 0.1013 0.036 Uiso 1 1 calc R U . . .
C314 C 0.4983(3) 0.0612(3) 0.0796(2) 0.0471(9) Uani 1 1 d . . . . .
H31A H 0.5043 0.1012 0.0249 0.071 Uiso 1 1 calc R U . . .
H31B H 0.4161 0.0616 0.1035 0.071 Uiso 1 1 calc R U . . .
H31C H 0.5343 -0.0038 0.0752 0.071 Uiso 1 1 calc R U . . .
C315 C 0.7522(3) -0.0284(2) 0.3656(2) 0.0465(9) Uani 1 1 d . . . . .
H31D H 0.7706 -0.0437 0.3104 0.070 Uiso 1 1 calc R U . . .
H31E H 0.6676 -0.0144 0.3805 0.070 Uiso 1 1 calc R U . . .
H31F H 0.7829 -0.0824 0.4051 0.070 Uiso 1 1 calc R U . . .
O41 O 1.05868(16) 0.42946(13) 0.21849(10) 0.0246(4) Uani 1 1 d . . . . .
O42 O 0.90475(15) 0.21774(12) 0.36172(10) 0.0215(4) Uani 1 1 d . . . . .
O43 O 1.14948(16) 0.21664(14) 0.28791(11) 0.0267(4) Uani 1 1 d D . . . .
N41 N 1.01405(19) 0.34951(15) 0.39196(12) 0.0207(5) Uani 1 1 d . . . . .
C41 C 1.1057(2) 0.48940(19) 0.24583(16) 0.0234(6) Uani 1 1 d . . . . .
C42 C 1.1096(2) 0.48705(19) 0.33060(16) 0.0227(6) Uani 1 1 d . . . . .
C43 C 1.1639(3) 0.5548(2) 0.35133(17) 0.0295(7) Uani 1 1 d . . . . .
H43 H 1.1667 0.5530 0.4076 0.035 Uiso 1 1 calc R U . . .
C44 C 1.2128(3) 0.6230(2) 0.29402(18) 0.0376(8) Uani 1 1 d . . . . .
H44 H 1.2489 0.6681 0.3099 0.045 Uiso 1 1 calc R U . . .
C45 C 1.2087(3) 0.6253(2) 0.21153(18) 0.0368(8) Uani 1 1 d . . . . .
H45 H 1.2430 0.6721 0.1707 0.044 Uiso 1 1 calc R U . . .
C46 C 1.1564(3) 0.5615(2) 0.18880(17) 0.0297(7) Uani 1 1 d . . . . .
H46 H 1.1538 0.5657 0.1321 0.036 Uiso 1 1 calc R U . . .
C47 C 1.0637(2) 0.4190(2) 0.39769(16) 0.0238(6) Uani 1 1 d . . . . .
H47 H 1.0705 0.4258 0.4514 0.029 Uiso 1 1 calc R U . . .
C48 C 0.9807(2) 0.27782(19) 0.45889(15) 0.0205(6) Uani 1 1 d . . . . .
C49 C 0.9334(2) 0.20627(19) 0.43865(15) 0.0217(6) Uani 1 1 d . . . . .
C410 C 0.9144(2) 0.1264(2) 0.49817(16) 0.0266(6) Uani 1 1 d . . . . .
H410 H 0.8872 0.0752 0.4844 0.032 Uiso 1 1 calc R U . . .
C411 C 0.9349(2) 0.1212(2) 0.57689(16) 0.0313(7) Uani 1 1 d . . . . .
H411 H 0.9222 0.0659 0.6167 0.038 Uiso 1 1 calc R U . . .
C412 C 0.9738(3) 0.1950(2) 0.59936(16) 0.0311(7) Uani 1 1 d . . . . .
C413 C 0.9983(2) 0.2724(2) 0.53913(16) 0.0264(6) Uani 1 1 d . . . . .
H413 H 1.0276 0.3226 0.5529 0.032 Uiso 1 1 calc R U . . .
C414 C 0.9918(3) 0.1906(2) 0.68690(17) 0.0440(9) Uani 1 1 d . . . . .
H41A H 1.0138 0.2506 0.6917 0.066 Uiso 1 1 calc R U . . .
H41B H 1.0539 0.1387 0.7014 0.066 Uiso 1 1 calc R U . . .
H41C H 0.9193 0.1797 0.7241 0.066 Uiso 1 1 calc R U . . .
C415 C 1.2311(3) 0.1989(3) 0.34421(19) 0.0432(9) Uani 1 1 d . . . . .
H41D H 1.2621 0.2573 0.3425 0.065 Uiso 1 1 calc R U . . .
H41E H 1.2951 0.1501 0.3289 0.065 Uiso 1 1 calc R U . . .
H41F H 1.1921 0.1771 0.3998 0.065 Uiso 1 1 calc R U . . .
O5 O 0.5366(11) 0.6194(11) 0.2050(8) 0.133(6) Uani 0.32 1 d D U P A 1
C5 C 0.569(2) 0.7085(14) 0.1747(13) 0.143(9) Uani 0.32 1 d D U P A 1
O1W O 0.6411(11) 0.6256(9) 0.1507(7) 0.106(4) Uani 0.32 1 d . . P B 2
H13O H 0.950(3) 0.462(4) 0.146(3) 0.127 Uiso 1 1 d D U . . .
H23O H 0.580(4) 0.403(3) 0.2717(15) 0.127 Uiso 1 1 d D U . . .
H33O H 0.754(3) 0.089(3) 0.391(3) 0.127 Uiso 1 1 d D U . . .
H43O H 1.128(4) 0.166(2) 0.284(3) 0.127 Uiso 1 1 d D U . . .

loop_
_atom_site_aniso_label
_atom_site_aniso_U_11
_atom_site_aniso_U_22
_atom_site_aniso_U_33
_atom_site_aniso_U_23
_atom_site_aniso_U_13
_atom_site_aniso_U_12
Ni1 0.0248(2) 0.0199(2) 0.02377(19) -0.00152(14) -0.00894(15) -0.00364(15)
Ni2 0.0240(2) 0.0200(2) 0.02571(19) -0.00393(14) -0.00322(15) -0.00430(15)
Ni3 0.02189(19) 0.0183(2) 0.02265(19) -0.00310(14) -0.00655(14) -0.00368(14)
Ni4 0.0243(2) 0.0201(2) 0.01777(18) -0.00168(13) -0.00553(14) -0.00671(15)
O11 0.0278(11) 0.0288(12) 0.0384(12) -0.0043(9) -0.0144(9) -0.0006(9)
O12 0.0214(10) 0.0221(10) 0.0168(9) -0.0027(7) -0.0042(7) -0.0049(8)
O13 0.0429(13) 0.0283(12) 0.0303(11) 0.0093(9) -0.0171(10) -0.0134(10)
N11 0.0318(14) 0.0210(13) 0.0247(12) 0.0029(10) -0.0122(11) -0.0089(10)
C11 0.0326(18) 0.0258(18) 0.0399(18) 0.0051(13) -0.0168(14) -0.0037(14)
C12 0.0379(19) 0.0277(18) 0.0342(17) 0.0075(13) -0.0193(14) -0.0097(14)
C13 0.047(2) 0.037(2) 0.047(2) 0.0005(15) -0.0253(17) -0.0122(16)
C14 0.048(2) 0.044(2) 0.075(3) -0.0029(19) -0.039(2) -0.0069(18)
C15 0.037(2) 0.036(2) 0.088(3) -0.0074(19) -0.032(2) 0.0031(16)
C16 0.036(2) 0.0300(19) 0.065(2) -0.0035(16) -0.0226(17) 0.0034(15)
C17 0.0420(19) 0.0271(17) 0.0251(15) 0.0017(12) -0.0116(14) -0.0129(14)
C18 0.0310(16) 0.0192(15) 0.0223(14) 0.0017(11) -0.0087(12) -0.0089(12)
C19 0.0277(16) 0.0181(15) 0.0197(14) -0.0006(11) -0.0037(12) -0.0076(12)
C110 0.0303(17) 0.0251(16) 0.0231(15) -0.0005(12) -0.0066(12) -0.0058(13)
C111 0.0337(18) 0.0281(17) 0.0280(16) -0.0020(12) 0.0013(13) -0.0047(13)
C112 0.046(2) 0.0210(16) 0.0230(15) -0.0031(12) -0.0011(14) -0.0105(14)
C113 0.046(2) 0.0236(17) 0.0213(15) -0.0004(12) -0.0126(13) -0.0118(14)
C114 0.062(2) 0.039(2) 0.0285(17) -0.0083(14) 0.0008(16) -0.0092(17)
C115 0.086(3) 0.043(2) 0.065(3) 0.0282(18) -0.045(2) -0.026(2)
O21 0.0326(12) 0.0267(12) 0.0329(11) -0.0031(9) 0.0016(9) -0.0102(9)
O22 0.0252(10) 0.0196(10) 0.0216(10) -0.0045(8) -0.0049(8) -0.0025(8)
O23 0.0249(11) 0.0327(13) 0.0381(12) -0.0092(9) -0.0067(10) 0.0030(9)
N21 0.0254(13) 0.0247(14) 0.0270(13) -0.0035(10) -0.0040(10) -0.0039(10)
C21 0.0185(15) 0.0327(18) 0.0390(18) -0.0001(14) -0.0061(13) -0.0057(13)
C22 0.0234(16) 0.0350(19) 0.0286(16) 0.0020(13) -0.0058(12) -0.0087(13)
C23 0.0371(19) 0.054(2) 0.0317(18) -0.0021(15) -0.0085(15) -0.0199(16)
C24 0.041(2) 0.069(3) 0.0282(18) 0.0057(17) -0.0092(15) -0.0257(19)
C25 0.0334(19) 0.051(2) 0.046(2) 0.0158(17) -0.0120(16) -0.0190(16)
C26 0.0334(18) 0.0310(19) 0.045(2) 0.0034(14) -0.0044(15) -0.0129(14)
C27 0.0283(17) 0.0342(18) 0.0300(16) -0.0075(13) -0.0064(13) -0.0078(13)
C28 0.0226(15) 0.0212(16) 0.0297(15) -0.0034(12) -0.0072(12) -0.0036(12)
C29 0.0207(15) 0.0234(16) 0.0274(15) -0.0046(12) -0.0086(12) -0.0015(12)
C210 0.0335(17) 0.0233(16) 0.0257(15) -0.0030(12) -0.0041(13) -0.0077(13)
C211 0.0342(18) 0.0216(16) 0.0358(17) -0.0036(13) -0.0084(14) -0.0058(13)
C212 0.0254(16) 0.0252(17) 0.0367(17) -0.0103(13) -0.0118(13) -0.0015(12)
C213 0.0264(16) 0.0322(18) 0.0253(15) -0.0080(12) -0.0050(12) -0.0028(13)
C214 0.0392(19) 0.0300(18) 0.0420(18) -0.0139(14) -0.0090(15) -0.0061(14)
C215 0.042(2) 0.072(3) 0.061(2) -0.025(2) -0.0042(19) 0.022(2)
O31 0.0233(10) 0.0236(11) 0.0225(10) -0.0046(8) -0.0057(8) -0.0017(8)
O32 0.0249(10) 0.0209(11) 0.0244(10) -0.0038(8) -0.0063(8) -0.0062(8)
O33 0.0315(12) 0.0205(11) 0.0336(11) -0.0016(8) -0.0031(9) -0.0081(9)
N31 0.0242(13) 0.0189(13) 0.0249(12) -0.0006(9) -0.0061(10) -0.0048(10)
C31 0.0252(15) 0.0189(15) 0.0239(14) 0.0021(11) -0.0013(12) -0.0051(12)
C32 0.0291(16) 0.0186(15) 0.0229(14) 0.0006(11) -0.0039(12) -0.0061(12)
C33 0.0406(19) 0.0274(17) 0.0220(15) -0.0045(12) -0.0028(13) -0.0072(14)
C34 0.040(2) 0.0294(18) 0.0341(17) -0.0116(13) 0.0013(14) -0.0020(14)
C35 0.0254(17) 0.0342(19) 0.0426(19) -0.0073(14) -0.0014(14) -0.0005(14)
C36 0.0282(17) 0.0307(18) 0.0329(16) -0.0059(13) -0.0090(13) -0.0026(13)
C37 0.0344(17) 0.0199(16) 0.0229(14) -0.0008(11) -0.0068(12) -0.0092(13)
C38 0.0261(16) 0.0196(15) 0.0261(15) 0.0008(11) -0.0073(12) -0.0086(12)
C39 0.0240(15) 0.0216(15) 0.0227(14) 0.0001(11) -0.0071(12) -0.0094(12)
C310 0.0289(17) 0.0235(16) 0.0331(16) -0.0014(12) -0.0052(13) -0.0057(13)
C311 0.0256(16) 0.0355(19) 0.0377(17) -0.0020(14) -0.0111(14) -0.0104(14)
C312 0.0343(18) 0.0323(18) 0.0328(17) -0.0029(13) -0.0113(14) -0.0143(14)
C313 0.0375(18) 0.0268(17) 0.0288(16) -0.0061(12) -0.0091(13) -0.0089(14)
C314 0.041(2) 0.058(2) 0.054(2) -0.0162(18) -0.0192(17) -0.0165(18)
C315 0.050(2) 0.032(2) 0.061(2) -0.0141(16) 0.0045(18) -0.0208(17)
O41 0.0319(11) 0.0235(11) 0.0217(10) -0.0027(8) -0.0068(8) -0.0118(9)
O42 0.0251(10) 0.0213(10) 0.0190(9) -0.0020(7) -0.0047(8) -0.0065(8)
O43 0.0255(11) 0.0310(12) 0.0259(10) -0.0060(9) -0.0088(8) -0.0041(9)
N41 0.0236(12) 0.0212(13) 0.0173(11) 0.0002(9) -0.0050(9) -0.0054(10)
C41 0.0239(15) 0.0210(16) 0.0252(15) -0.0019(11) -0.0063(12) -0.0034(12)
C42 0.0214(15) 0.0215(15) 0.0262(15) -0.0039(11) -0.0064(12) -0.0033(12)
C43 0.0368(18) 0.0277(17) 0.0285(16) -0.0049(12) -0.0140(13) -0.0075(14)
C44 0.047(2) 0.0295(19) 0.0436(19) -0.0029(14) -0.0163(16) -0.0193(15)
C45 0.047(2) 0.0318(19) 0.0339(17) 0.0023(13) -0.0070(15) -0.0204(15)
C46 0.0356(18) 0.0299(18) 0.0245(15) -0.0024(12) -0.0058(13) -0.0094(14)
C47 0.0271(16) 0.0260(16) 0.0209(14) -0.0054(11) -0.0090(12) -0.0040(12)
C48 0.0207(14) 0.0216(15) 0.0177(13) -0.0012(11) -0.0028(11) -0.0023(11)
C49 0.0188(14) 0.0271(16) 0.0177(13) -0.0026(11) -0.0022(11) -0.0017(12)
C410 0.0282(16) 0.0229(16) 0.0287(16) -0.0008(12) -0.0052(12) -0.0076(12)
C411 0.0320(17) 0.0340(19) 0.0229(15) 0.0083(12) -0.0053(13) -0.0068(14)
C412 0.0314(17) 0.0379(19) 0.0229(15) -0.0004(13) -0.0071(13) -0.0056(14)
C413 0.0266(16) 0.0316(17) 0.0223(15) -0.0057(12) -0.0035(12) -0.0072(13)
C414 0.058(2) 0.051(2) 0.0227(16) 0.0056(14) -0.0117(15) -0.0179(18)
C415 0.0303(18) 0.061(2) 0.0443(19) -0.0235(17) -0.0170(15) 0.0043(16)
O5 0.078(9) 0.179(14) 0.102(9) -0.030(9) 0.036(7) 0.040(9)
C5 0.110(16) 0.22(2) 0.130(18) -0.119(17) 0.021(13) -0.055(18)
O1W 0.134(11) 0.105(10) 0.088(8) 0.015(6) -0.048(7) -0.049(8)

loop_
_atom_type_symbol
_atom_type_description
_atom_type_scat_dispersion_real
_atom_type_scat_dispersion_imag
_atom_type_scat_source
C C 0.0033 0.0016 'International Tables Vol C Tables 4.2.6.8 and 6.1.1.4'
H H 0.0000 0.0000 'International Tables Vol C Tables 4.2.6.8 and 6.1.1.4'
Ni Ni 0.3393 1.1124 'International Tables Vol C Tables 4.2.6.8 and 6.1.1.4'
N N 0.0061 0.0033 'International Tables Vol C Tables 4.2.6.8 and 6.1.1.4'
O O 0.0106 0.0060 'International Tables Vol C Tables 4.2.6.8 and 6.1.1.4'

loop_
_geom_angle_atom_site_label_1
_geom_angle_atom_site_label_2
_geom_angle_atom_site_label_3
_geom_angle
O11 Ni1 N11 93.20(9)
O11 Ni1 O12 171.30(8)
N11 Ni1 O12 82.26(8)
O11 Ni1 O13 99.30(8)
N11 Ni1 O13 89.60(9)
O12 Ni1 O13 88.12(8)
O11 Ni1 O22 98.34(7)
N11 Ni1 O22 168.43(8)
O12 Ni1 O22 86.19(7)
O13 Ni1 O22 89.37(8)
O11 Ni1 O32 93.74(8)
N11 Ni1 O32 96.29(8)
O12 Ni1 O32 79.47(7)
O13 Ni1 O32 165.38(7)
O22 Ni1 O32 82.17(7)
O21 Ni2 N21 94.25(9)
O21 Ni2 O32 94.81(8)
N21 Ni2 O32 170.81(9)
O21 Ni2 O22 169.65(8)
N21 Ni2 O22 83.97(8)
O32 Ni2 O22 87.39(7)
O21 Ni2 O23 101.44(8)
N21 Ni2 O23 89.94(9)
O32 Ni2 O23 86.74(7)
O22 Ni2 O23 88.78(8)
O21 Ni2 O42 92.95(7)
N21 Ni2 O42 99.63(8)
O32 Ni2 O42 81.45(7)
O22 Ni2 O42 77.34(7)
O23 Ni2 O42 162.10(7)
O31 Ni3 N31 93.76(8)
O31 Ni3 O32 168.87(7)
N31 Ni3 O32 81.94(8)
O31 Ni3 O42 98.54(7)
N31 Ni3 O42 167.40(8)
O32 Ni3 O42 85.47(7)
O31 Ni3 O33 102.19(8)
N31 Ni3 O33 93.17(8)
O32 Ni3 O33 88.35(7)
O42 Ni3 O33 86.95(7)
O31 Ni3 O12 91.46(7)
N31 Ni3 O12 95.54(8)
O32 Ni3 O12 78.81(7)
O42 Ni3 O12 81.45(6)
O33 Ni3 O12 163.28(7)
O41 Ni4 N41 95.03(8)
O41 Ni4 O12 95.22(7)
N41 Ni4 O12 169.62(8)
O41 Ni4 O42 170.72(7)
N41 Ni4 O42 83.42(8)
O12 Ni4 O42 86.20(7)
O41 Ni4 O43 100.48(8)
N41 Ni4 O43 91.71(8)
O12 Ni4 O43 87.99(7)
O42 Ni4 O43 88.72(7)
O41 Ni4 O22 93.28(7)
N41 Ni4 O22 94.90(8)
O12 Ni4 O22 82.92(6)
O42 Ni4 O22 77.77(7)
O43 Ni4 O22 164.15(7)
C11 O11 Ni1 124.15(18)
C19 O12 Ni4 137.12(16)
C19 O12 Ni1 108.06(15)
Ni4 O12 Ni1 97.49(7)
C19 O12 Ni3 114.95(15)
Ni4 O12 Ni3 92.62(6)
Ni1 O12 Ni3 100.56(7)
C115 O13 Ni1 127.2(2)
C115 O13 H13O 122(4)
Ni1 O13 H13O 108(4)
C17 N11 C18 124.2(2)
C17 N11 Ni1 125.0(2)
C18 N11 Ni1 110.80(17)
O11 C11 C16 119.0(3)
O11 C11 C12 124.0(3)
C16 C11 C12 116.9(3)
C13 C12 C17 116.9(3)
C13 C12 C11 118.5(3)
C17 C12 C11 124.6(3)
C14 C13 C12 122.0(3)
C14 C13 H13 119.0
C12 C13 H13 119.0
C13 C14 C15 119.4(3)
C13 C14 H14 120.3
C15 C14 H14 120.3
C16 C15 C14 121.0(3)
C16 C15 H15 119.5
C14 C15 H15 119.5
C15 C16 C11 122.2(3)
C15 C16 H16 118.9
C11 C16 H16 118.9
N11 C17 C12 126.0(3)
N11 C17 H17 117.0
C12 C17 H17 117.0
C113 C18 C19 120.1(3)
C113 C18 N11 125.3(2)
C19 C18 N11 114.6(2)
O12 C19 C110 123.3(2)
O12 C19 C18 118.0(2)
C110 C19 C18 118.7(2)
C19 C110 C111 120.1(3)
C19 C110 H110 120.0
C111 C110 H110 120.0
C110 C111 C112 121.7(3)
C110 C111 H111 119.1
C112 C111 H111 119.1
C113 C112 C111 117.8(3)
C113 C112 C114 120.8(3)
C111 C112 C114 121.3(3)
C112 C113 C18 121.5(3)
C112 C113 H113 119.3
C18 C113 H113 119.3
C112 C114 H11A 109.5
C112 C114 H11B 109.5
H11A C114 H11B 109.5
C112 C114 H11C 109.5
H11A C114 H11C 109.5
H11B C114 H11C 109.5
O13 C115 H11D 109.5
O13 C115 H11E 109.5
H11D C115 H11E 109.5
O13 C115 H11F 109.5
H11D C115 H11F 109.5
H11E C115 H11F 109.5
C21 O21 Ni2 125.90(18)
C29 O22 Ni2 107.37(15)
C29 O22 Ni1 139.98(16)
Ni2 O22 Ni1 95.34(7)
C29 O22 Ni4 114.30(15)
Ni2 O22 Ni4 102.88(7)
Ni1 O22 Ni4 91.19(6)
C215 O23 Ni2 130.2(2)
C215 O23 H23O 97(3)
Ni2 O23 H23O 113(4)
C27 N21 C28 123.9(2)
C27 N21 Ni2 124.8(2)
C28 N21 Ni2 110.77(17)
O21 C21 C26 118.4(3)
O21 C21 C22 124.0(3)
C26 C21 C22 117.5(3)
C23 C22 C27 117.0(3)
C23 C22 C21 118.2(3)
C27 C22 C21 124.8(3)
C24 C23 C22 122.7(3)
C24 C23 H23 118.6
C22 C23 H23 118.6
C23 C24 C25 118.9(3)
C23 C24 H24 120.6
C25 C24 H24 120.6
C26 C25 C24 120.8(3)
C26 C25 H25 119.6
C24 C25 H25 119.6
C25 C26 C21 121.7(3)
C25 C26 H26 119.1
C21 C26 H26 119.1
N21 C27 C22 126.0(3)
N21 C27 H27 117.0
C22 C27 H27 117.0
C213 C28 C29 119.7(3)
C213 C28 N21 125.4(3)
C29 C28 N21 114.8(2)
O22 C29 C210 122.2(2)
O22 C29 C28 119.4(2)
C210 C29 C28 118.4(2)
C29 C210 C211 120.3(3)
C29 C210 H210 119.9
C211 C210 H210 119.9
C212 C211 C210 122.1(3)
C212 C211 H211 118.9
C210 C211 H211 118.9
C213 C212 C211 117.1(3)
C213 C212 C214 121.9(3)
C211 C212 C214 121.0(3)
C212 C213 C28 122.5(3)
C212 C213 H213 118.8
C28 C213 H213 118.8
C212 C214 H21A 109.5
C212 C214 H21B 109.5
H21A C214 H21B 109.5
C212 C214 H21C 109.5
H21A C214 H21C 109.5
H21B C214 H21C 109.5
O23 C215 H21D 109.5
O23 C215 H21E 109.5
H21D C215 H21E 109.5
O23 C215 H21F 109.5
H21D C215 H21F 109.5
H21E C215 H21F 109.5
C31 O31 Ni3 125.59(17)
C39 O32 Ni2 136.40(16)
C39 O32 Ni3 107.74(16)
Ni2 O32 Ni3 98.66(7)
C39 O32 Ni1 115.00(15)
Ni2 O32 Ni1 92.32(7)
Ni3 O32 Ni1 101.16(8)
C315 O33 Ni3 131.94(18)
C315 O33 H33O 108(4)
Ni3 O33 H33O 104(4)
C37 N31 C38 123.5(2)
C37 N31 Ni3 125.4(2)
C38 N31 Ni3 111.11(16)
O31 C31 C36 118.3(3)
O31 C31 C32 124.5(2)
C36 C31 C32 117.1(2)
C33 C32 C31 118.9(3)
C33 C32 C37 116.2(3)
C31 C32 C37 124.9(2)
C34 C33 C32 122.7(3)
C34 C33 H33 118.6
C32 C33 H33 118.6
C33 C34 C35 118.4(3)
C33 C34 H34 120.8
C35 C34 H34 120.8
C36 C35 C34 121.2(3)
C36 C35 H35 119.4
C34 C35 H35 119.4
C35 C36 C31 121.6(3)
C35 C36 H36 119.2
C31 C36 H36 119.2
N31 C37 C32 125.4(3)
N31 C37 H37 117.3
C32 C37 H37 117.3
C313 C38 C39 119.7(3)
C313 C38 N31 125.3(2)
C39 C38 N31 114.9(2)
O32 C39 C310 123.5(2)
O32 C39 C38 117.6(2)
C310 C39 C38 118.9(3)
C311 C310 C39 120.1(3)
C311 C310 H310 119.9
C39 C310 H310 119.9
C310 C311 C312 121.4(3)
C310 C311 H311 119.3
C312 C311 H311 119.3
C313 C312 C311 118.4(3)
C313 C312 C314 120.4(3)
C311 C312 C314 121.2(3)
C312 C313 C38 121.0(3)
C312 C313 H313 119.5
C38 C313 H313 119.5
C312 C314 H31A 109.5
C312 C314 H31B 109.5
H31A C314 H31B 109.5
C312 C314 H31C 109.5
H31A C314 H31C 109.5
H31B C314 H31C 109.5
O33 C315 H31D 109.5
O33 C315 H31E 109.5
H31D C315 H31E 109.5
O33 C315 H31F 109.5
H31D C315 H31F 109.5
H31E C315 H31F 109.5
C41 O41 Ni4 124.75(16)
C49 O42 Ni4 107.41(15)
C49 O42 Ni3 141.46(16)
Ni4 O42 Ni3 97.25(7)
C49 O42 Ni2 110.66(14)
Ni4 O42 Ni2 101.88(7)
Ni3 O42 Ni2 92.04(7)
C415 O43 Ni4 126.86(17)
C415 O43 H43O 111(4)
Ni4 O43 H43O 105(3)
C47 N41 C48 124.4(2)
C47 N41 Ni4 124.10(18)
C48 N41 Ni4 110.98(17)
O41 C41 C46 118.6(2)
O41 C41 C42 124.6(2)
C46 C41 C42 116.7(3)
C43 C42 C41 118.8(2)
C43 C42 C47 116.1(2)
C41 C42 C47 125.2(3)
C44 C43 C42 122.6(3)
C44 C43 H43 118.7
C42 C43 H43 118.7
C43 C44 C45 118.5(3)
C43 C44 H44 120.7
C45 C44 H44 120.7
C46 C45 C44 120.8(3)
C46 C45 H45 119.6
C44 C45 H45 119.6
C45 C46 C41 122.6(3)
C45 C46 H46 118.7
C41 C46 H46 118.7
N41 C47 C42 126.0(2)
N41 C47 H47 117.0
C42 C47 H47 117.0
C413 C48 C49 120.0(2)
C413 C48 N41 124.7(3)
C49 C48 N41 115.2(2)
O42 C49 C410 122.1(3)
O42 C49 C48 119.2(2)
C410 C49 C48 118.7(2)
C411 C410 C49 120.3(3)
C411 C410 H410 119.8
C49 C410 H410 119.8
C410 C411 C412 121.4(3)
C410 C411 H411 119.3
C412 C411 H411 119.3
C413 C412 C411 118.2(3)
C413 C412 C414 120.5(3)
C411 C412 C414 121.3(3)
C412 C413 C48 121.0(3)
C412 C413 H413 119.5
C48 C413 H413 119.5
C412 C414 H41A 109.5
C412 C414 H41B 109.5
H41A C414 H41B 109.5
C412 C414 H41C 109.5
H41A C414 H41C 109.5
H41B C414 H41C 109.5
O43 C415 H41D 109.5
O43 C415 H41E 109.5
H41D C415 H41E 109.5
O43 C415 H41F 109.5
H41D C415 H41F 109.5
H41E C415 H41F 109.5

loop_
_geom_bond_atom_site_label_1
_geom_bond_atom_site_label_2
_geom_bond_distance
Ni1 O11 1.9665(19)
Ni1 N11 1.977(2)
Ni1 O12 2.0486(17)
Ni1 O13 2.053(2)
Ni1 O22 2.0862(17)
Ni1 O32 2.1964(18)
Ni2 O21 1.9523(19)
Ni2 N21 1.969(2)
Ni2 O32 2.0329(17)
Ni2 O22 2.0429(18)
Ni2 O23 2.110(2)
Ni2 O42 2.2419(18)
Ni3 O31 1.9591(17)
Ni3 N31 1.976(2)
Ni3 O32 2.0541(18)
Ni3 O42 2.0624(17)
Ni3 O33 2.1051(19)
Ni3 O12 2.2196(17)
Ni4 O41 1.9564(18)
Ni4 N41 1.975(2)
Ni4 O12 2.0437(17)
Ni4 O42 2.0488(18)
Ni4 O43 2.1368(19)
Ni4 O22 2.2182(18)
O11 C11 1.324(3)
O12 C19 1.366(3)
O13 C115 1.394(3)
O13 H13O 0.832(10)
N11 C17 1.284(3)
N11 C18 1.424(3)
C11 C16 1.407(4)
C11 C12 1.432(4)
C12 C13 1.419(4)
C12 C17 1.422(4)
C13 C14 1.360(5)
C13 H13 0.9500
C14 C15 1.375(5)
C14 H14 0.9500
C15 C16 1.367(5)
C15 H15 0.9500
C16 H16 0.9500
C17 H17 0.9500
C18 C113 1.386(4)
C18 C19 1.408(4)
C19 C110 1.375(4)
C110 C111 1.389(4)
C110 H110 0.9500
C111 C112 1.391(4)
C111 H111 0.9500
C112 C113 1.375(4)
C112 C114 1.504(4)
C113 H113 0.9500
C114 H11A 0.9800
C114 H11B 0.9800
C114 H11C 0.9800
C115 H11D 0.9800
C115 H11E 0.9800
C115 H11F 0.9800
O21 C21 1.316(3)
O22 C29 1.371(3)
O23 C215 1.409(4)
O23 H23O 0.841(10)
N21 C27 1.289(3)
N21 C28 1.419(3)
C21 C26 1.405(4)
C21 C22 1.432(4)
C22 C23 1.406(4)
C22 C27 1.429(4)
C23 C24 1.364(4)
C23 H23 0.9500
C24 C25 1.383(5)
C24 H24 0.9500
C25 C26 1.374(4)
C25 H25 0.9500
C26 H26 0.9500
C27 H27 0.9500
C28 C213 1.386(4)
C28 C29 1.411(4)
C29 C210 1.382(4)
C210 C211 1.388(4)
C210 H210 0.9500
C211 C212 1.388(4)
C211 H211 0.9500
C212 C213 1.375(4)
C212 C214 1.510(4)
C213 H213 0.9500
C214 H21A 0.9800
C214 H21B 0.9800
C214 H21C 0.9800
C215 H21D 0.9800
C215 H21E 0.9800
C215 H21F 0.9800
O31 C31 1.316(3)
O32 C39 1.365(3)
O33 C315 1.416(3)
O33 H33O 0.842(10)
N31 C37 1.289(3)
N31 C38 1.416(3)
C31 C36 1.409(4)
C31 C32 1.429(4)
C32 C33 1.405(4)
C32 C37 1.430(4)
C33 C34 1.362(4)
C33 H33 0.9500
C34 C35 1.389(4)
C34 H34 0.9500
C35 C36 1.375(4)
C35 H35 0.9500
C36 H36 0.9500
C37 H37 0.9500
C38 C313 1.390(4)
C38 C39 1.403(4)
C39 C310 1.386(4)
C310 C311 1.375(4)
C310 H310 0.9500
C311 C312 1.392(4)
C311 H311 0.9500
C312 C313 1.379(4)
C312 C314 1.509(4)
C313 H313 0.9500
C314 H31A 0.9800
C314 H31B 0.9800
C314 H31C 0.9800
C315 H31D 0.9800
C315 H31E 0.9800
C315 H31F 0.9800
O41 C41 1.314(3)
O42 C49 1.368(3)
O43 C415 1.427(3)
O43 H43O 0.839(10)
N41 C47 1.288(3)
N41 C48 1.417(3)
C41 C46 1.405(4)
C41 C42 1.431(4)
C42 C43 1.403(4)
C42 C47 1.433(4)
C43 C44 1.362(4)
C43 H43 0.9500
C44 C45 1.394(4)
C44 H44 0.9500
C45 C46 1.358(4)
C45 H45 0.9500
C46 H46 0.9500
C47 H47 0.9500
C48 C413 1.390(3)
C48 C49 1.397(4)
C49 C410 1.391(4)
C410 C411 1.376(4)
C410 H410 0.9500
C411 C412 1.390(4)
C411 H411 0.9500
C412 C413 1.384(4)
C412 C414 1.516(4)
C413 H413 0.9500
C414 H41A 0.9800
C414 H41B 0.9800
C414 H41C 0.9800
C415 H41D 0.9800
C415 H41E 0.9800
C415 H41F 0.9800
O5 C5 1.387(10)

loop_
_geom_torsion_atom_site_label_1
_geom_torsion_atom_site_label_2
_geom_torsion_atom_site_label_3
_geom_torsion_atom_site_label_4
_geom_torsion
Ni1 O11 C11 C16 161.3(2)
Ni1 O11 C11 C12 -17.2(4)
O11 C11 C12 C13 178.8(3)
C16 C11 C12 C13 0.2(4)
O11 C11 C12 C17 1.7(5)
C16 C11 C12 C17 -176.9(3)
C17 C12 C13 C14 175.4(3)
C11 C12 C13 C14 -1.9(5)
C12 C13 C14 C15 2.0(5)
C13 C14 C15 C16 -0.4(6)
C14 C15 C16 C11 -1.3(6)
O11 C11 C16 C15 -177.3(3)
C12 C11 C16 C15 1.3(5)
C18 N11 C17 C12 -178.6(3)
Ni1 N11 C17 C12 1.5(4)
C13 C12 C17 N11 -170.1(3)
C11 C12 C17 N11 7.0(5)
C17 N11 C18 C113 15.5(4)
Ni1 N11 C18 C113 -164.5(2)
C17 N11 C18 C19 -167.1(3)
Ni1 N11 C18 C19 12.8(3)
Ni4 O12 C19 C110 35.4(4)
Ni1 O12 C19 C110 158.9(2)
Ni3 O12 C19 C110 -89.7(3)
Ni4 O12 C19 C18 -145.6(2)
Ni1 O12 C19 C18 -22.0(3)
Ni3 O12 C19 C18 89.3(2)
C113 C18 C19 O12 -175.6(2)
N11 C18 C19 O12 6.9(3)
C113 C18 C19 C110 3.5(4)
N11 C18 C19 C110 -174.0(2)
O12 C19 C110 C111 175.4(2)
C18 C19 C110 C111 -3.7(4)
C19 C110 C111 C112 1.5(4)
C110 C111 C112 C113 1.0(4)
C110 C111 C112 C114 177.7(3)
C111 C112 C113 C18 -1.2(4)
C114 C112 C113 C18 -177.8(3)
C19 C18 C113 C112 -1.1(4)
N11 C18 C113 C112 176.2(3)
Ni2 O21 C21 C26 -177.71(19)
Ni2 O21 C21 C22 3.4(4)
O21 C21 C22 C23 175.8(3)
C26 C21 C22 C23 -3.1(4)
O21 C21 C22 C27 -4.6(5)
C26 C21 C22 C27 176.5(3)
C27 C22 C23 C24 -178.1(3)
C21 C22 C23 C24 1.6(5)
C22 C23 C24 C25 1.2(5)
C23 C24 C25 C26 -2.5(5)
C24 C25 C26 C21 0.8(5)
O21 C21 C26 C25 -177.0(3)
C22 C21 C26 C25 2.0(4)
C28 N21 C27 C22 174.5(3)
Ni2 N21 C27 C22 4.2(4)
C23 C22 C27 N21 -179.9(3)
C21 C22 C27 N21 0.4(5)
C27 N21 C28 C213 -5.5(4)
Ni2 N21 C28 C213 166.0(2)
C27 N21 C28 C29 178.8(3)
Ni2 N21 C28 C29 -9.7(3)
Ni2 O22 C29 C210 -164.6(2)
Ni1 O22 C29 C210 -43.0(4)
Ni4 O22 C29 C210 82.0(3)
Ni2 O22 C29 C28 16.9(3)
Ni1 O22 C29 C28 138.5(2)
Ni4 O22 C29 C28 -96.5(2)
C213 C28 C29 O22 178.5(2)
N21 C28 C29 O22 -5.5(4)
C213 C28 C29 C210 0.0(4)
N21 C28 C29 C210 175.9(2)
O22 C29 C210 C211 -178.6(3)
C28 C29 C210 C211 -0.2(4)
C29 C210 C211 C212 0.2(5)
C210 C211 C212 C213 0.0(4)
C210 C211 C212 C214 -178.4(3)
C211 C212 C213 C28 -0.1(4)
C214 C212 C213 C28 178.2(3)
C29 C28 C213 C212 0.2(4)
N21 C28 C213 C212 -175.3(3)
Ni3 O31 C31 C36 179.34(18)
Ni3 O31 C31 C32 -2.1(4)
O31 C31 C32 C33 179.8(3)
C36 C31 C32 C33 -1.6(4)
O31 C31 C32 C37 -2.8(4)
C36 C31 C32 C37 175.8(3)
C31 C32 C33 C34 0.5(4)
C37 C32 C33 C34 -177.1(3)
C32 C33 C34 C35 1.2(4)
C33 C34 C35 C36 -1.8(5)
C34 C35 C36 C31 0.7(5)
O31 C31 C36 C35 179.7(3)
C32 C31 C36 C35 1.0(4)
C38 N31 C37 C32 -174.3(2)
Ni3 N31 C37 C32 4.2(4)
C33 C32 C37 N31 179.1(3)
C31 C32 C37 N31 1.7(4)
C37 N31 C38 C313 11.6(4)
Ni3 N31 C38 C313 -167.2(2)
C37 N31 C38 C39 -171.0(3)
Ni3 N31 C38 C39 10.3(3)
Ni2 O32 C39 C310 32.7(4)
Ni3 O32 C39 C310 157.1(2)
Ni1 O32 C39 C310 -91.0(3)
Ni2 O32 C39 C38 -149.0(2)
Ni3 O32 C39 C38 -24.6(3)
Ni1 O32 C39 C38 87.3(3)
C313 C38 C39 O32 -171.9(2)
N31 C38 C39 O32 10.5(4)
C313 C38 C39 C310 6.5(4)
N31 C38 C39 C310 -171.1(2)
O32 C39 C310 C311 172.2(3)
C38 C39 C310 C311 -6.0(4)
C39 C310 C311 C312 0.8(5)
C310 C311 C312 C313 4.1(5)
C310 C311 C312 C314 -174.4(3)
C311 C312 C313 C38 -3.5(4)
C314 C312 C313 C38 174.9(3)
C39 C38 C313 C312 -1.7(4)
N31 C38 C313 C312 175.6(3)
Ni4 O41 C41 C46 174.84(19)
Ni4 O41 C41 C42 -5.2(4)
O41 C41 C42 C43 179.2(3)
C46 C41 C42 C43 -0.8(4)
O41 C41 C42 C47 0.5(4)
C46 C41 C42 C47 -179.5(3)
C41 C42 C43 C44 0.3(4)
C47 C42 C43 C44 179.1(3)
C42 C43 C44 C45 -0.1(5)
C43 C44 C45 C46 0.5(5)
C44 C45 C46 C41 -1.1(5)
O41 C41 C46 C45 -178.8(3)
C42 C41 C46 C45 1.2(4)
C48 N41 C47 C42 173.0(2)
Ni4 N41 C47 C42 2.3(4)
C43 C42 C47 N41 -177.7(3)
C41 C42 C47 N41 1.1(4)
C47 N41 C48 C413 -0.8(4)
Ni4 N41 C48 C413 171.0(2)
C47 N41 C48 C49 -176.9(2)
Ni4 N41 C48 C49 -5.2(3)
Ni4 O42 C49 C410 -161.5(2)
Ni3 O42 C49 C410 -34.2(4)
Ni2 O42 C49 C410 88.1(3)
Ni4 O42 C49 C48 20.0(3)
Ni3 O42 C49 C48 147.3(2)
Ni2 O42 C49 C48 -90.4(2)
C413 C48 C49 O42 172.9(2)
N41 C48 C49 O42 -10.8(3)
C413 C48 C49 C410 -5.7(4)
N41 C48 C49 C410 170.6(2)
O42 C49 C410 C411 -174.3(2)
C48 C49 C410 C411 4.2(4)
C49 C410 C411 C412 0.6(4)
C410 C411 C412 C413 -3.8(4)
C410 C411 C412 C414 177.6(3)
C411 C412 C413 C48 2.2(4)
C414 C412 C413 C48 -179.1(3)
C49 C48 C413 C412 2.5(4)
N41 C48 C413 C412 -173.5(3)
